data_7022593
loop_
_publ_author_name
'Prakash, Om'
'Sharma, Kamal Nayan'
'Joshi, Hemant'
'Gupta, Pancham Lal'
'Singh, Ajai K.'

_publ_section_title
;
 Half sandwich complexes of chalcogenated pyridine based bi-(N, S/Se) and
 terdentate (N, S/Se, N) ligands with (\h6-benzene)ruthenium(II):
 synthesis, structure and catalysis of transfer hydrogenation of ketones
 and oxidation of alcohols.
;
_journal_issue 24
_journal_name_full 'Dalton transactions (Cambridge, England : 2003)'
_journal_page_first 8736
_journal_page_last 8747
_journal_paper_doi 10.1039/c3dt00126a
_journal_volume 42
_journal_year 2013
_chemical_formula_moiety 'C17 H16 Cl N2 Ru S, F6 P'
_chemical_formula_sum 'C17 H16 Cl F6 N2 P Ru S'
_chemical_formula_weight 561.88
_chemical_name_systematic
;
?
;
_space_group_IT_number 14
_symmetry_cell_setting monoclinic
_symmetry_space_group_name_Hall '-P 2ybc'
_symmetry_space_group_name_H-M 'P 1 21/c 1'
_atom_sites_solution_hydrogens geom
_atom_sites_solution_primary direct
_atom_sites_solution_secondary difmap
_audit_creation_method SHELXL-97
_cell_angle_alpha 90.00
_cell_angle_beta 100.919(2)
_cell_angle_gamma 90.00
_cell_formula_units_Z 4
_cell_length_a 11.2023(10)
_cell_length_b 13.1735(12)
_cell_length_c 13.2458(12)
_cell_measurement_temperature 298(2)
_cell_measurement_theta_max 28.17
_cell_measurement_theta_min 2.41
_cell_volume 1919.3(3)
_computing_structure_refinement 'SHELXL-97 (Sheldrick, 1997)'
_computing_structure_solution 'SHELXS-97 (Sheldrick, 1990)'
_diffrn_ambient_temperature 298(2)
_diffrn_measured_fraction_theta_full 0.998
_diffrn_measured_fraction_theta_max 0.998
_diffrn_radiation_monochromator graphite
_diffrn_radiation_source 'fine-focus sealed tube'
_diffrn_radiation_type MoK\a
_diffrn_radiation_wavelength 0.71073
_diffrn_reflns_av_R_equivalents 0.0381
_diffrn_reflns_av_sigmaI/netI 0.0291
_diffrn_reflns_limit_h_max 13
_diffrn_reflns_limit_h_min -13
_diffrn_reflns_limit_k_max 15
_diffrn_reflns_limit_k_min -15
_diffrn_reflns_limit_l_max 15
_diffrn_reflns_limit_l_min -15
_diffrn_reflns_number 17826
_diffrn_reflns_theta_full 25.00
_diffrn_reflns_theta_max 25.00
_diffrn_reflns_theta_min 1.85
_exptl_absorpt_coefficient_mu 1.212
_exptl_absorpt_correction_T_max 0.778
_exptl_absorpt_correction_T_min 0.674
_exptl_absorpt_correction_type multi-scan
_exptl_absorpt_process_details '(SADABS; Sheldrick, 1996)'
_exptl_crystal_colour orange
_exptl_crystal_density_diffrn 1.944
_exptl_crystal_density_meas 1.944
_exptl_crystal_density_method 'not measured'
_exptl_crystal_description block
_exptl_crystal_F_000 1112.0
_exptl_crystal_size_max 0.33
_exptl_crystal_size_mid 0.29
_exptl_crystal_size_min 0.21
_refine_diff_density_max 0.686
_refine_diff_density_min -0.468
_refine_diff_density_rms 0.096
_refine_ls_extinction_method none
_refine_ls_goodness_of_fit_ref 1.154
_refine_ls_hydrogen_treatment constr
_refine_ls_matrix_type full
_refine_ls_number_parameters 262
_refine_ls_number_reflns 3388
_refine_ls_number_restraints 0
_refine_ls_restrained_S_all 1.154
_refine_ls_R_factor_all 0.0399
_refine_ls_R_factor_gt 0.0364
_refine_ls_shift/su_max 0.000
_refine_ls_shift/su_mean 0.000
_refine_ls_structure_factor_coef Fsqd
_refine_ls_weighting_details 'calc w=1/[\s^2^(Fo^2^)+(0.0270P)^2^+4.9860P] where P=(Fo^2^+2Fc^2^)/3'
_refine_ls_weighting_scheme calc
_refine_ls_wR_factor_gt 0.0770
_refine_ls_wR_factor_ref 0.0785
_reflns_number_gt 3199
_reflns_number_total 3388
_reflns_threshold_expression >2sigma(I)
_cod_data_source_file c3dt00126a.txt
_cod_data_source_block omru5m
_cod_depositor_comments
;
The following automatic conversions were performed:

'_symmetry_cell_setting' value 'Monoclinic' changed to 'monoclinic'
according to /home/saulius/struct/CIF-dictionaries/cif_core.dic
dictionary named 'cif_core.dic' version 2.4.2 from 2011-04-26.

Automatic conversion script
Id: cif_fix_values 1891 2012-01-12 08:04:46Z andrius 
;
_cod_original_sg_symbol_H-M P2(1)/c
_cod_database_code 7022593

loop_
_symmetry_equiv_pos_as_xyz
'x, y, z'
'-x, y+1/2, -z+1/2'
'-x, -y, -z'
'x, -y-1/2, z-1/2'

loop_
_atom_site_label
_atom_site_type_symbol
_atom_site_fract_x
_atom_site_fract_y
_atom_site_fract_z
_atom_site_U_iso_or_equiv
_atom_site_adp_type
_atom_site_occupancy
_atom_site_symmetry_multiplicity
_atom_site_calc_flag
_atom_site_refinement_flags
C1 C 0.9415(3) 0.8449(3) 0.1246(3) 0.0147(8) Uani 1 1 d .
C2 C 0.9413(3) 0.7800(3) 0.0421(3) 0.0189(8) Uani 1 1 d .
H2 H 0.8863 0.7266 0.0277 0.023 Uiso 1 1 calc R
C3 C 1.0281(4) 0.7992(3) -0.0180(3) 0.0230(9) Uani 1 1 d .
H3 H 1.0335 0.7577 -0.0737 0.028 Uiso 1 1 calc R
C4 C 1.1060(3) 0.8805(3) 0.0060(3) 0.0213(9) Uani 1 1 d .
H4 H 1.1645 0.8944 -0.0334 0.026 Uiso 1 1 calc R
C5 C 1.0961(3) 0.9408(3) 0.0889(3) 0.0193(8) Uani 1 1 d .
H5 H 1.1488 0.9956 0.1040 0.023 Uiso 1 1 calc R
C6 C 0.8829(3) 0.9165(3) 0.3066(3) 0.0164(8) Uani 1 1 d .
H6A H 0.8564 0.8995 0.3701 0.020 Uiso 1 1 calc R
H6B H 0.9703 0.9258 0.3219 0.020 Uiso 1 1 calc R
C7 C 0.8232(3) 1.0129(3) 0.2642(3) 0.0145(8) Uani 1 1 d .
C8 C 0.8764(3) 1.1070(3) 0.2877(3) 0.0172(8) Uani 1 1 d .
H8 H 0.9535 1.1117 0.3285 0.021 Uiso 1 1 calc R
C9 C 0.8145(4) 1.1936(3) 0.2505(3) 0.0197(8) Uani 1 1 d .
H9 H 0.8488 1.2573 0.2660 0.024 Uiso 1 1 calc R
C10 C 0.7003(3) 1.1840(3) 0.1894(3) 0.0181(8) Uani 1 1 d .
H10 H 0.6566 1.2414 0.1635 0.022 Uiso 1 1 calc R
C11 C 0.6517(3) 1.0888(3) 0.1671(3) 0.0154(8) Uani 1 1 d .
H11 H 0.5752 1.0828 0.1256 0.018 Uiso 1 1 calc R
C12 C 0.5975(3) 0.7747(3) 0.2957(3) 0.0210(8) Uani 1 1 d .
H12 H 0.6627 0.7614 0.3548 0.025 Uiso 1 1 calc R
C13 C 0.5819(4) 0.7089(3) 0.2093(3) 0.0244(9) Uani 1 1 d .
H13 H 0.6379 0.6517 0.2097 0.029 Uiso 1 1 calc R
C14 C 0.5058(4) 0.7359(3) 0.1170(3) 0.0257(10) Uani 1 1 d .
H14 H 0.5085 0.6974 0.0542 0.031 Uiso 1 1 calc R
C15 C 0.4414(3) 0.8302(3) 0.1110(3) 0.0244(9) Uani 1 1 d .
H15 H 0.4012 0.8557 0.0436 0.029 Uiso 1 1 calc R
C16 C 0.4546(3) 0.8942(3) 0.1958(3) 0.0191(8) Uani 1 1 d .
H16 H 0.4235 0.9638 0.1867 0.023 Uiso 1 1 calc R
C17 C 0.5359(3) 0.8678(3) 0.2885(3) 0.0189(8) Uani 1 1 d .
H17 H 0.5577 0.9186 0.3429 0.023 Uiso 1 1 calc R
Cl1 Cl 0.66080(8) 0.90510(7) -0.00607(6) 0.01529(19) Uani 1 1 d .
F1 F 0.7879(3) 0.3881(2) 0.1112(2) 0.0509(8) Uani 1 1 d .
F2 F 0.6937(2) 0.4425(2) -0.0472(2) 0.0416(7) Uani 1 1 d .
F3 F 0.6185(2) 0.4881(3) 0.0934(2) 0.0540(9) Uani 1 1 d .
F4 F 0.7089(2) 0.60395(19) 0.0091(2) 0.0361(6) Uani 1 1 d .
F5 F 0.8016(3) 0.5504(2) 0.1665(2) 0.0445(7) Uani 1 1 d .
F6 F 0.8766(2) 0.5048(2) 0.02813(19) 0.0364(6) Uani 1 1 d .
N1 N 0.7119(3) 1.0038(2) 0.2040(2) 0.0121(6) Uani 1 1 d .
N2 N 1.0139(3) 0.9241(2) 0.1490(2) 0.0172(7) Uani 1 1 d .
P1 P 0.74736(9) 0.49451(8) 0.06035(8) 0.0192(2) Uani 1 1 d .
Ru1 Ru 0.63731(2) 0.86005(2) 0.16456(2) 0.01159(10) Uani 1 1 d .
S1 S 0.84475(8) 0.81348(7) 0.21518(7) 0.0142(2) Uani 1 1 d .

loop_
_atom_site_aniso_label
_atom_site_aniso_U_11
_atom_site_aniso_U_22
_atom_site_aniso_U_33
_atom_site_aniso_U_23
_atom_site_aniso_U_13
_atom_site_aniso_U_12
C1 0.0117(18) 0.0146(18) 0.0172(18) 0.0029(15) 0.0015(15) 0.0033(14)
C2 0.0167(19) 0.019(2) 0.020(2) -0.0021(16) 0.0003(16) -0.0009(16)
C3 0.022(2) 0.030(2) 0.018(2) -0.0011(17) 0.0069(17) 0.0034(18)
C4 0.0144(19) 0.027(2) 0.024(2) 0.0069(17) 0.0062(16) 0.0023(16)
C5 0.0134(19) 0.021(2) 0.023(2) 0.0045(16) 0.0018(16) 0.0001(16)
C6 0.0172(19) 0.0184(19) 0.0126(18) -0.0011(15) 0.0007(15) 0.0031(15)
C7 0.0137(18) 0.0188(19) 0.0116(17) -0.0004(15) 0.0039(14) 0.0006(15)
C8 0.0130(18) 0.021(2) 0.0171(19) -0.0030(16) 0.0002(15) -0.0009(15)
C9 0.023(2) 0.0133(19) 0.023(2) -0.0050(16) 0.0060(17) -0.0043(16)
C10 0.019(2) 0.0180(19) 0.0182(19) 0.0005(16) 0.0051(16) 0.0030(16)
C11 0.0122(18) 0.0194(19) 0.0150(18) -0.0005(15) 0.0036(15) 0.0005(15)
C12 0.0158(19) 0.025(2) 0.024(2) 0.0106(17) 0.0065(16) -0.0039(17)
C13 0.019(2) 0.017(2) 0.042(3) 0.0056(18) 0.0161(19) -0.0036(16)
C14 0.024(2) 0.027(2) 0.030(2) -0.0112(18) 0.0153(19) -0.0175(18)
C15 0.014(2) 0.039(2) 0.020(2) 0.0040(18) 0.0028(16) -0.0091(18)
C16 0.0121(18) 0.020(2) 0.027(2) 0.0058(17) 0.0083(16) 0.0021(15)
C17 0.0151(19) 0.024(2) 0.020(2) -0.0013(16) 0.0091(16) -0.0055(16)
Cl1 0.0146(4) 0.0185(4) 0.0127(4) 0.0002(3) 0.0023(3) -0.0011(3)
F1 0.060(2) 0.0280(15) 0.063(2) 0.0208(14) 0.0062(16) 0.0010(14)
F2 0.0401(16) 0.0431(16) 0.0377(15) -0.0169(13) -0.0024(13) -0.0026(13)
F3 0.0282(15) 0.089(2) 0.0501(18) 0.0142(17) 0.0199(14) -0.0069(15)
F4 0.0349(15) 0.0286(13) 0.0395(15) 0.0102(12) -0.0065(12) 0.0059(11)
F5 0.0435(16) 0.0584(18) 0.0264(14) -0.0115(13) -0.0065(12) 0.0173(14)
F6 0.0171(12) 0.0585(18) 0.0333(14) 0.0138(13) 0.0040(11) 0.0004(12)
N1 0.0118(15) 0.0125(15) 0.0125(15) -0.0017(12) 0.0036(12) -0.0010(12)
N2 0.0139(16) 0.0160(16) 0.0215(17) 0.0003(13) 0.0031(13) 0.0023(13)
P1 0.0175(5) 0.0214(5) 0.0189(5) 0.0031(4) 0.0039(4) -0.0015(4)
Ru1 0.01022(16) 0.01201(16) 0.01260(16) 0.00033(11) 0.00233(11) -0.00101(11)
S1 0.0131(4) 0.0140(4) 0.0153(5) 0.0012(4) 0.0023(4) 0.0007(4)

loop_
_atom_type_symbol
_atom_type_description
_atom_type_scat_dispersion_real
_atom_type_scat_dispersion_imag
_atom_type_scat_source
C C 0.0033 0.0016 'International Tables Vol C Tables 4.2.6.8 and 6.1.1.4'
H H 0.0000 0.0000 'International Tables Vol C Tables 4.2.6.8 and 6.1.1.4'
N N 0.0061 0.0033 'International Tables Vol C Tables 4.2.6.8 and 6.1.1.4'
F F 0.0171 0.0103 'International Tables Vol C Tables 4.2.6.8 and 6.1.1.4'
P P 0.1023 0.0942 'International Tables Vol C Tables 4.2.6.8 and 6.1.1.4'
S S 0.1246 0.1234 'International Tables Vol C Tables 4.2.6.8 and 6.1.1.4'
Cl Cl 0.1484 0.1585 'International Tables Vol C Tables 4.2.6.8 and 6.1.1.4'
Ru Ru -1.2594 0.8363 'International Tables Vol C Tables 4.2.6.8 and 6.1.1.4'

loop_
_geom_angle_atom_site_label_1
_geom_angle_atom_site_label_2
_geom_angle_atom_site_label_3
_geom_angle
N2 C1 C2 126.0(3)
N2 C1 S1 115.8(3)
C2 C1 S1 118.0(3)
C1 C2 C3 116.2(4)
C1 C2 H2 121.9
C3 C2 H2 121.9
C4 C3 C2 119.4(4)
C4 C3 H3 120.3
C2 C3 H3 120.3
C5 C4 C3 119.2(4)
C5 C4 H4 120.4
C3 C4 H4 120.4
N2 C5 C4 123.1(4)
N2 C5 H5 118.4
C4 C5 H5 118.4
C7 C6 S1 110.6(2)
C7 C6 H6A 109.5
S1 C6 H6A 109.5
C7 C6 H6B 109.5
S1 C6 H6B 109.5
H6A C6 H6B 108.1
N1 C7 C8 121.5(3)
N1 C7 C6 116.3(3)
C8 C7 C6 122.2(3)
C9 C8 C7 119.6(3)
C9 C8 H8 120.2
C7 C8 H8 120.2
C8 C9 C10 118.7(3)
C8 C9 H9 120.6
C10 C9 H9 120.6
C11 C10 C9 119.5(4)
C11 C10 H10 120.2
C9 C10 H10 120.2
N1 C11 C10 121.8(3)
N1 C11 H11 119.1
C10 C11 H11 119.1
C17 C12 C13 119.7(4)
C17 C12 Ru1 70.6(2)
C13 C12 Ru1 71.7(2)
C17 C12 H12 119.6
C13 C12 H12 119.6
Ru1 C12 H12 119.6
C14 C13 C12 120.7(4)
C14 C13 Ru1 72.0(2)
C12 C13 Ru1 70.5(2)
C14 C13 H13 119.0
C12 C13 H13 119.0
Ru1 C13 H13 119.0
C13 C14 C15 119.2(4)
C13 C14 Ru1 71.1(2)
C15 C14 Ru1 71.1(2)
C13 C14 H14 119.9
C15 C14 H14 119.9
Ru1 C14 H14 119.9
C16 C15 C14 120.5(4)
C16 C15 Ru1 71.7(2)
C14 C15 Ru1 71.2(2)
C16 C15 H15 119.2
C14 C15 H15 119.2
Ru1 C15 H15 119.2
C15 C16 C17 120.0(4)
C15 C16 Ru1 71.7(2)
C17 C16 Ru1 69.4(2)
C15 C16 H16 119.2
C17 C16 H16 119.2
Ru1 C16 H16 119.2
C12 C17 C16 119.9(4)
C12 C17 Ru1 71.9(2)
C16 C17 Ru1 72.6(2)
C12 C17 H17 119.7
C16 C17 H17 119.7
Ru1 C17 H17 119.7
C11 N1 C7 118.8(3)
C11 N1 Ru1 120.7(2)
C7 N1 Ru1 120.4(2)
C1 N2 C5 116.1(3)
F1 P1 F3 92.16(17)
F1 P1 F6 89.26(16)
F3 P1 F6 178.15(18)
F1 P1 F2 91.66(17)
F3 P1 F2 90.85(16)
F6 P1 F2 90.30(15)
F1 P1 F5 90.16(16)
F3 P1 F5 89.76(17)
F6 P1 F5 89.04(15)
F2 P1 F5 178.06(17)
F1 P1 F4 178.82(16)
F3 P1 F4 88.80(16)
F6 P1 F4 89.76(14)
F2 P1 F4 89.02(15)
F5 P1 F4 89.15(15)
N1 Ru1 C17 90.58(13)
N1 Ru1 C12 113.49(13)
C17 Ru1 C12 37.55(15)
N1 Ru1 C13 150.50(14)
C17 Ru1 C13 67.90(15)
C12 Ru1 C13 37.80(15)
N1 Ru1 C15 124.44(14)
C17 Ru1 C15 67.71(14)
C12 Ru1 C15 79.86(15)
C13 Ru1 C15 67.15(16)
N1 Ru1 C16 96.25(13)
C17 Ru1 C16 38.02(14)
C12 Ru1 C16 67.69(14)
C13 Ru1 C16 79.37(15)
C15 Ru1 C16 36.66(15)
N1 Ru1 C14 162.15(14)
C17 Ru1 C14 80.46(15)
C12 Ru1 C14 67.72(15)
C13 Ru1 C14 36.93(16)
C15 Ru1 C14 37.76(16)
C16 Ru1 C14 67.25(15)
N1 Ru1 S1 80.82(8)
C17 Ru1 S1 115.05(11)
C12 Ru1 S1 88.79(11)
C13 Ru1 S1 90.07(11)
C15 Ru1 S1 154.70(12)
C16 Ru1 S1 153.07(10)
C14 Ru1 S1 116.94(12)
N1 Ru1 Cl1 84.34(8)
C17 Ru1 Cl1 150.26(11)
C12 Ru1 Cl1 162.12(11)
C13 Ru1 Cl1 124.36(12)
C15 Ru1 Cl1 91.20(10)
C16 Ru1 Cl1 113.36(10)
C14 Ru1 Cl1 95.77(11)
S1 Ru1 Cl1 93.09(3)
C1 S1 C6 100.15(17)
C1 S1 Ru1 115.48(12)
C6 S1 Ru1 95.12(12)

loop_
_geom_bond_atom_site_label_1
_geom_bond_atom_site_label_2
_geom_bond_distance
C1 N2 1.324(5)
C1 C2 1.388(5)
C1 S1 1.811(4)
C2 C3 1.391(5)
C2 H2 0.9300
C3 C4 1.381(6)
C3 H3 0.9300
C4 C5 1.375(6)
C4 H4 0.9300
C5 N2 1.345(5)
C5 H5 0.9300
C6 C7 1.495(5)
C6 S1 1.815(4)
C6 H6A 0.9700
C6 H6B 0.9700
C7 N1 1.352(5)
C7 C8 1.385(5)
C8 C9 1.377(5)
C8 H8 0.9300
C9 C10 1.384(5)
C9 H9 0.9300
C10 C11 1.377(5)
C10 H10 0.9300
C11 N1 1.349(5)
C11 H11 0.9300
C12 C17 1.401(5)
C12 C13 1.421(6)
C12 Ru1 2.185(4)
C12 H12 0.9800
C13 C14 1.397(6)
C13 Ru1 2.200(4)
C13 H13 0.9800
C14 C15 1.431(6)
C14 Ru1 2.211(4)
C14 H14 0.9800
C15 C16 1.390(6)
C15 Ru1 2.210(4)
C15 H15 0.9800
C16 C17 1.427(5)
C16 Ru1 2.210(4)
C16 H16 0.9800
C17 Ru1 2.168(4)
C17 H17 0.9800
Cl1 Ru1 2.3989(9)
F1 P1 1.584(3)
F2 P1 1.592(3)
F3 P1 1.588(3)
F4 P1 1.617(3)
F5 P1 1.601(3)
F6 P1 1.591(3)
N1 Ru1 2.096(3)
Ru1 S1 2.3740(9)

loop_
_geom_torsion_atom_site_label_1
_geom_torsion_atom_site_label_2
_geom_torsion_atom_site_label_3
_geom_torsion_atom_site_label_4
_geom_torsion
N2 C1 C2 C3 1.9(6)
S1 C1 C2 C3 -171.8(3)
C1 C2 C3 C4 -1.1(5)
C2 C3 C4 C5 0.0(6)
C3 C4 C5 N2 0.4(6)
S1 C6 C7 N1 34.6(4)
S1 C6 C7 C8 -147.6(3)
N1 C7 C8 C9 0.9(5)
C6 C7 C8 C9 -176.8(3)
C7 C8 C9 C10 -0.5(5)
C8 C9 C10 C11 -0.2(5)
C9 C10 C11 N1 0.6(5)
C17 C12 C13 C14 0.0(5)
Ru1 C12 C13 C14 -53.7(3)
C17 C12 C13 Ru1 53.7(3)
C12 C13 C14 C15 -1.3(5)
Ru1 C13 C14 C15 -54.3(3)
C12 C13 C14 Ru1 53.0(3)
C13 C14 C15 C16 0.2(6)
Ru1 C14 C15 C16 -54.1(3)
C13 C14 C15 Ru1 54.3(3)
C14 C15 C16 C17 2.2(6)
Ru1 C15 C16 C17 -51.7(3)
C14 C15 C16 Ru1 53.9(3)
C13 C12 C17 C16 2.3(5)
Ru1 C12 C17 C16 56.5(3)
C13 C12 C17 Ru1 -54.2(3)
C15 C16 C17 C12 -3.4(5)
Ru1 C16 C17 C12 -56.2(3)
C15 C16 C17 Ru1 52.8(3)
C10 C11 N1 C7 -0.2(5)
C10 C11 N1 Ru1 -178.0(3)
C8 C7 N1 C11 -0.6(5)
C6 C7 N1 C11 177.3(3)
C8 C7 N1 Ru1 177.3(3)
C6 C7 N1 Ru1 -4.9(4)
C2 C1 N2 C5 -1.5(5)
S1 C1 N2 C5 172.3(3)
C4 C5 N2 C1 0.3(5)
C11 N1 Ru1 C17 -85.4(3)
C7 N1 Ru1 C17 96.7(3)
C11 N1 Ru1 C12 -116.1(3)
C7 N1 Ru1 C12 66.1(3)
C11 N1 Ru1 C13 -127.2(3)
C7 N1 Ru1 C13 55.0(4)
C11 N1 Ru1 C15 -22.4(3)
C7 N1 Ru1 C15 159.8(2)
C11 N1 Ru1 C16 -47.8(3)
C7 N1 Ru1 C16 134.4(3)
C11 N1 Ru1 C14 -26.1(6)
C7 N1 Ru1 C14 156.1(4)
C11 N1 Ru1 S1 159.3(3)
C7 N1 Ru1 S1 -18.6(2)
C11 N1 Ru1 Cl1 65.2(3)
C7 N1 Ru1 Cl1 -112.6(3)
C12 C17 Ru1 N1 -129.9(2)
C16 C17 Ru1 N1 99.4(2)
C16 C17 Ru1 C12 -130.7(3)
C12 C17 Ru1 C13 29.4(2)
C16 C17 Ru1 C13 -101.3(3)
C12 C17 Ru1 C15 102.8(3)
C16 C17 Ru1 C15 -28.0(2)
C12 C17 Ru1 C16 130.7(3)
C12 C17 Ru1 C14 65.7(2)
C16 C17 Ru1 C14 -65.1(2)
C12 C17 Ru1 S1 -49.7(2)
C16 C17 Ru1 S1 179.56(19)
C12 C17 Ru1 Cl1 150.6(2)
C16 C17 Ru1 Cl1 19.9(4)
C17 C12 Ru1 N1 56.8(2)
C13 C12 Ru1 N1 -171.1(2)
C13 C12 Ru1 C17 132.1(3)
C17 C12 Ru1 C13 -132.1(3)
C17 C12 Ru1 C15 -66.5(2)
C13 C12 Ru1 C15 65.6(2)
C17 C12 Ru1 C16 -30.3(2)
C13 C12 Ru1 C16 101.8(3)
C17 C12 Ru1 C14 -103.8(3)
C13 C12 Ru1 C14 28.2(2)
C17 C12 Ru1 S1 136.3(2)
C13 C12 Ru1 S1 -91.7(2)
C17 C12 Ru1 Cl1 -127.4(3)
C13 C12 Ru1 Cl1 4.6(5)
C14 C13 Ru1 N1 150.0(3)
C12 C13 Ru1 N1 16.7(4)
C14 C13 Ru1 C17 104.0(3)
C12 C13 Ru1 C17 -29.2(2)
C14 C13 Ru1 C12 133.3(4)
C14 C13 Ru1 C15 29.9(2)
C12 C13 Ru1 C15 -103.4(3)
C14 C13 Ru1 C16 66.1(2)
C12 C13 Ru1 C16 -67.2(2)
C12 C13 Ru1 C14 -133.3(4)
C14 C13 Ru1 S1 -138.8(2)
C12 C13 Ru1 S1 87.9(2)
C14 C13 Ru1 Cl1 -45.0(3)
C12 C13 Ru1 Cl1 -178.28(18)
C16 C15 Ru1 N1 -45.5(3)
C14 C15 Ru1 N1 -178.2(2)
C16 C15 Ru1 C17 28.9(2)
C14 C15 Ru1 C17 -103.7(3)
C16 C15 Ru1 C12 66.1(2)
C14 C15 Ru1 C12 -66.5(2)
C16 C15 Ru1 C13 103.3(3)
C14 C15 Ru1 C13 -29.3(2)
C14 C15 Ru1 C16 -132.6(4)
C16 C15 Ru1 C14 132.6(4)
C16 C15 Ru1 S1 130.7(2)
C14 C15 Ru1 S1 -1.9(4)
C16 C15 Ru1 Cl1 -129.5(2)
C14 C15 Ru1 Cl1 97.9(2)
C15 C16 Ru1 N1 143.7(2)
C17 C16 Ru1 N1 -82.9(2)
C15 C16 Ru1 C17 -133.4(3)
C15 C16 Ru1 C12 -103.5(3)
C17 C16 Ru1 C12 30.0(2)
C15 C16 Ru1 C13 -65.8(3)
C17 C16 Ru1 C13 67.6(2)
C17 C16 Ru1 C15 133.4(3)
C15 C16 Ru1 C14 -29.3(2)
C17 C16 Ru1 C14 104.2(3)
C15 C16 Ru1 S1 -134.3(2)
C17 C16 Ru1 S1 -0.9(4)
C15 C16 Ru1 Cl1 57.2(2)
C17 C16 Ru1 Cl1 -169.42(19)
C13 C14 Ru1 N1 -126.5(4)
C15 C14 Ru1 N1 5.0(6)
C13 C14 Ru1 C17 -65.7(2)
C15 C14 Ru1 C17 65.7(2)
C13 C14 Ru1 C12 -28.8(2)
C15 C14 Ru1 C12 102.6(3)
C15 C14 Ru1 C13 131.4(3)
C13 C14 Ru1 C15 -131.4(3)
C13 C14 Ru1 C16 -103.0(3)
C15 C14 Ru1 C16 28.5(2)
C13 C14 Ru1 S1 47.6(3)
C15 C14 Ru1 S1 179.08(19)
C13 C14 Ru1 Cl1 144.1(2)
C15 C14 Ru1 Cl1 -84.5(2)
N2 C1 S1 C6 3.6(3)
C2 C1 S1 C6 178.0(3)
N2 C1 S1 Ru1 104.3(3)
C2 C1 S1 Ru1 -81.3(3)
C7 C6 S1 C1 75.9(3)
C7 C6 S1 Ru1 -41.2(3)
N1 Ru1 S1 C1 -74.81(15)
C17 Ru1 S1 C1 -161.13(17)
C12 Ru1 S1 C1 171.15(17)
C13 Ru1 S1 C1 133.37(17)
C15 Ru1 S1 C1 108.3(3)
C16 Ru1 S1 C1 -160.5(3)
C14 Ru1 S1 C1 107.01(18)
Cl1 Ru1 S1 C1 8.95(13)
N1 Ru1 S1 C6 29.00(14)
C17 Ru1 S1 C6 -57.32(17)
C12 Ru1 S1 C6 -85.04(16)
C13 Ru1 S1 C6 -122.82(17)
C15 Ru1 S1 C6 -147.9(3)
C16 Ru1 S1 C6 -56.7(3)
C14 Ru1 S1 C6 -149.17(17)
Cl1 Ru1 S1 C6 112.76(12)
